data_4132150
loop_
_publ_author_name
'Lai, Ting Yi'
'Fettinger, James C.'
'Power, Philip P.'

_publ_section_title
;
 Facile C-H Bond Metathesis Mediated by a Stannylene.
;
_journal_issue 17
_journal_name_full 'Journal of the American Chemical Society'
_journal_page_first 5674
_journal_page_last 5677
_journal_paper_doi 10.1021/jacs.8b01878
_journal_volume 140
_journal_year 2018
_chemical_formula_moiety 'C76 H92 Sn2 [+ solvent]'
_chemical_formula_sum 'C76 H92 Sn2'
_chemical_formula_weight 1242.87
_space_group_crystal_system monoclinic
_space_group_IT_number 14
_space_group_name_Hall '-P 2yn'
_space_group_name_H-M_alt 'P 1 21/n 1'
_atom_sites_solution_hydrogens geom
_audit_creation_method SHELXL-2017/1
_cell_angle_alpha 90
_cell_angle_beta 93.4712(17)
_cell_angle_gamma 90
_cell_formula_units_Z 2
_cell_length_a 16.0453(11)
_cell_length_b 11.7131(8)
_cell_length_c 19.0503(13)
_cell_measurement_reflns_used 9060
_cell_measurement_temperature 100(2)
_cell_measurement_theta_max 30.59
_cell_measurement_theta_min 2.44
_cell_volume 3573.7(4)
_computing_cell_refinement 'SAINT (7.68A) (Bruker, 2009)'
_computing_data_collection 'Apex3 (2017.3) (Bruker, 2017)'
_computing_data_reduction 'SAINT (7.68A) (Bruker, 2009)'
_computing_molecular_graphics 'Bruker SHELXTL'
_computing_publication_material 'Bruker SHELXTL'
_computing_structure_refinement 'SHELXL-2017/1 (Sheldrick, 2017)'
_computing_structure_solution 'SHELXT (Sheldrick, 2014)'
_diffrn_ambient_temperature 100(2)
_diffrn_measured_fraction_theta_full 0.998
_diffrn_measured_fraction_theta_max 0.990
_diffrn_measurement_device_type 'Bruker Photon100 CMOS'
_diffrn_measurement_method '\f and \w scans'
_diffrn_radiation_type MoK\a
_diffrn_radiation_wavelength 0.71073
_diffrn_reflns_av_R_equivalents 0.0209
_diffrn_reflns_av_unetI/netI 0.0306
_diffrn_reflns_Laue_measured_fraction_full 0.998
_diffrn_reflns_Laue_measured_fraction_max 0.990
_diffrn_reflns_limit_h_max 22
_diffrn_reflns_limit_h_min -22
_diffrn_reflns_limit_k_max 16
_diffrn_reflns_limit_k_min -16
_diffrn_reflns_limit_l_max 27
_diffrn_reflns_limit_l_min -27
_diffrn_reflns_number 20613
_diffrn_reflns_point_group_measured_fraction_full 0.998
_diffrn_reflns_point_group_measured_fraction_max 0.990
_diffrn_reflns_theta_full 25.242
_diffrn_reflns_theta_max 30.569
_diffrn_reflns_theta_min 2.371
_exptl_absorpt_coefficient_mu 0.736
_exptl_absorpt_correction_T_max 0.8359
_exptl_absorpt_correction_T_min 0.6515
_exptl_absorpt_correction_type multi-scan
_exptl_absorpt_process_details 'TWINABS V2012/1 (Sheldrick, 2012)'
_exptl_crystal_colour Red
_exptl_crystal_density_diffrn 1.155
_exptl_crystal_description Needle
_exptl_crystal_F_000 1296
_exptl_crystal_size_max 0.608
_exptl_crystal_size_mid 0.229
_exptl_crystal_size_min 0.146
_refine_diff_density_max 1.315
_refine_diff_density_min -1.021
_refine_diff_density_rms 0.089
_refine_ls_extinction_method none
_refine_ls_goodness_of_fit_ref 1.105
_refine_ls_hydrogen_treatment constr
_refine_ls_matrix_type full
_refine_ls_number_parameters 370
_refine_ls_number_reflns 10866
_refine_ls_number_restraints 0
_refine_ls_restrained_S_all 1.105
_refine_ls_R_factor_all 0.0491
_refine_ls_R_factor_gt 0.0416
_refine_ls_shift/su_max 0.001
_refine_ls_shift/su_mean 0.000
_refine_ls_structure_factor_coef Fsqd
_refine_ls_weighting_details 'w=1/[\s^2^(Fo^2^)+(0.0393P)^2^+3.7238P] where P=(Fo^2^+2Fc^2^)/3'
_refine_ls_weighting_scheme calc
_refine_ls_wR_factor_gt 0.1021
_refine_ls_wR_factor_ref 0.1053
_reflns_Friedel_coverage 0.000
_reflns_number_gt 9366
_reflns_number_total 10866
_reflns_threshold_expression 'I > 2\s(I)'
_cod_data_source_file ja8b01878_si_001.cif
_cod_data_source_block CL045TW43_SQ
_cod_depositor_comments
;
The following automatic conversions were performed:

data item '_exptl_absorpt_correction_type' value 'Multi-scan' was
changed to 'multi-scan' in accordance with the
/home/saulius/struct/COD-crude-data/automatic-downloads/DataCite-retrospective/ACS/depositions/lib/dictionaries/cif_core.dic
dictionary named 'cif_core.dic' version 2.4.2 last updated on
2011-04-26.

Automatic conversion script
Id: cif_fix_values 6909 2019-04-08 15:41:33Z antanas 
;
_cod_original_sg_symbol_H-M 'P 21/n'
_cod_database_code 4132150
_shelx_shelxl_version_number 2017/1
_shelx_space_group_comment
; 
The symmetry employed for this shelxl refinement is uniquely defined 
by the following loop, which should always be used as a source of 
symmetry information in preference to the above space-group names. 
They are only intended as comments. 
;
_shelx_estimated_absorpt_t_min 0.663
_shelx_estimated_absorpt_t_max 0.900

loop_
_space_group_symop_operation_xyz
'x, y, z'
'-x+1/2, y+1/2, -z+1/2'
'-x, -y, -z'
'x-1/2, -y-1/2, z-1/2'

loop_
_atom_site_label
_atom_site_type_symbol
_atom_site_fract_x
_atom_site_fract_y
_atom_site_fract_z
_atom_site_U_iso_or_equiv
_atom_site_adp_type
_atom_site_occupancy
_atom_site_site_symmetry_order
_atom_site_calc_flag
_atom_site_refinement_flags_posn
_atom_site_refinement_flags_adp
_atom_site_refinement_flags_occupancy
_atom_site_disorder_assembly
_atom_site_disorder_group
Sn1 Sn 0.55434(2) 0.48421(2) 0.44775(2) 0.02163(6) Uani 0.81 1 d . . P A 1
Sn1B Sn 0.54386(11) 0.44355(12) 0.44168(8) 0.0405(4) Uani 0.19 1 d . . P A 2
C1 C 0.50190(12) 0.54389(16) 0.34579(10) 0.0219(4) Uani 1 1 d . . . . .
C2 C 0.42835(13) 0.50604(17) 0.30820(10) 0.0232(4) Uani 1 1 d . . . . .
C3 C 0.39894(14) 0.56512(19) 0.24798(11) 0.0289(4) Uani 1 1 d . . . . .
H3 H 0.348599 0.541120 0.223547 0.035 Uiso 1 1 calc R U . . .
C4 C 0.44186(15) 0.65819(19) 0.22318(12) 0.0308(4) Uani 1 1 d . . . . .
H4 H 0.419817 0.699601 0.183388 0.037 Uiso 1 1 calc R U . . .
C5 C 0.51737(14) 0.69030(18) 0.25705(12) 0.0292(4) Uani 1 1 d . . . . .
H5 H 0.548524 0.751235 0.238711 0.035 Uiso 1 1 calc R U . . .
C6 C 0.54778(13) 0.63384(17) 0.31771(11) 0.0239(4) Uani 1 1 d . . . . .
C7 C 0.38528(12) 0.39647(17) 0.32582(10) 0.0238(4) Uani 1 1 d . . . . .
C8 C 0.41520(14) 0.29395(18) 0.29698(11) 0.0275(4) Uani 1 1 d . . . . .
C9 C 0.37516(15) 0.19184(19) 0.31114(12) 0.0325(5) Uani 1 1 d . . . . .
H9 H 0.395444 0.122391 0.292864 0.039 Uiso 1 1 calc R U . . .
C10 C 0.30618(16) 0.1899(2) 0.35147(13) 0.0361(5) Uani 1 1 d . . . . .
H10 H 0.279492 0.119545 0.360634 0.043 Uiso 1 1 calc R U . . .
C11 C 0.27616(14) 0.2906(2) 0.37841(12) 0.0332(5) Uani 1 1 d . . . . .
H11 H 0.228615 0.288700 0.405784 0.040 Uiso 1 1 calc R U . . .
C12 C 0.31458(13) 0.39483(19) 0.36601(11) 0.0271(4) Uani 1 1 d . . . . .
C13 C 0.48846(15) 0.29431(19) 0.24954(12) 0.0311(4) Uani 1 1 d . . . . .
H13 H 0.525954 0.359207 0.264475 0.037 Uiso 1 1 calc R U . . .
C14 C 0.5403(2) 0.1850(2) 0.25394(17) 0.0507(7) Uani 1 1 d . . . . .
H14A H 0.554897 0.166711 0.303371 0.076 Uiso 1 1 calc R U . . .
H14B H 0.591503 0.195947 0.229168 0.076 Uiso 1 1 calc R U . . .
H14C H 0.507880 0.122084 0.232114 0.076 Uiso 1 1 calc R U . . .
C15 C 0.45851(19) 0.3141(3) 0.17212(13) 0.0466(6) Uani 1 1 d . . . . .
H15A H 0.506412 0.310885 0.142614 0.070 Uiso 1 1 calc R U . . .
H15B H 0.431881 0.389197 0.167314 0.070 Uiso 1 1 calc R U . . .
H15C H 0.418192 0.254728 0.157191 0.070 Uiso 1 1 calc R U . . .
C16 C 0.27810(15) 0.5043(2) 0.39360(13) 0.0330(5) Uani 1 1 d . . . . .
H16 H 0.324633 0.560784 0.400299 0.040 Uiso 1 1 calc R U . . .
C17 C 0.23857(16) 0.4905(2) 0.46446(14) 0.0394(5) Uani 1 1 d . . . . .
H17A H 0.185874 0.448547 0.457514 0.059 Uiso 1 1 calc R U . . .
H17B H 0.227775 0.566024 0.484119 0.059 Uiso 1 1 calc R U . . .
H17C H 0.276797 0.448170 0.496990 0.059 Uiso 1 1 calc R U . . .
C18 C 0.21322(19) 0.5546(3) 0.33988(16) 0.0512(7) Uani 1 1 d . . . . .
H18A H 0.239765 0.571307 0.296039 0.077 Uiso 1 1 calc R U . . .
H18B H 0.190447 0.625120 0.358663 0.077 Uiso 1 1 calc R U . . .
H18C H 0.167967 0.499411 0.330579 0.077 Uiso 1 1 calc R U . . .
C19 C 0.63278(13) 0.66593(18) 0.34963(11) 0.0264(4) Uani 1 1 d . . . . .
C20 C 0.64329(15) 0.76332(19) 0.39232(12) 0.0320(4) Uani 1 1 d . . . . .
C21 C 0.72381(17) 0.7940(2) 0.41790(14) 0.0402(6) Uani 1 1 d . . . . .
H21 H 0.731487 0.860104 0.446473 0.048 Uiso 1 1 calc R U . . .
C22 C 0.79186(16) 0.7298(2) 0.40222(15) 0.0438(6) Uani 1 1 d . . . . .
H22 H 0.846133 0.751715 0.419916 0.053 Uiso 1 1 calc R U . . .
C23 C 0.78167(15) 0.6341(2) 0.36107(14) 0.0384(5) Uani 1 1 d . . . . .
H23 H 0.829159 0.589742 0.351292 0.046 Uiso 1 1 calc R U . . .
C24 C 0.70281(14) 0.60052(19) 0.33321(12) 0.0297(4) Uani 1 1 d . . . . .
C25 C 0.56970(16) 0.83463(19) 0.41056(13) 0.0347(5) Uani 1 1 d . . . . .
H25 H 0.518077 0.789357 0.398099 0.042 Uiso 1 1 calc R U . . .
C26 C 0.57080(19) 0.8615(2) 0.48975(14) 0.0438(6) Uani 1 1 d . . . . .
H26A H 0.580882 0.791112 0.516728 0.066 Uiso 1 1 calc R U . . .
H26B H 0.516890 0.894026 0.500872 0.066 Uiso 1 1 calc R U . . .
H26C H 0.615339 0.916537 0.502034 0.066 Uiso 1 1 calc R U . . .
C27 C 0.5640(2) 0.9458(2) 0.36769(15) 0.0456(6) Uani 1 1 d . . . . .
H27A H 0.612790 0.993554 0.380219 0.068 Uiso 1 1 calc R U . . .
H27B H 0.513046 0.986990 0.378102 0.068 Uiso 1 1 calc R U . . .
H27C H 0.562521 0.927670 0.317407 0.068 Uiso 1 1 calc R U . . .
C28 C 0.69478(15) 0.4992(2) 0.28352(14) 0.0345(5) Uani 1 1 d . . . . .
H28 H 0.638156 0.465025 0.287568 0.041 Uiso 1 1 calc R U . . .
C29 C 0.75965(18) 0.4052(2) 0.29878(17) 0.0480(7) Uani 1 1 d . . . . .
H29A H 0.814925 0.433044 0.287677 0.072 Uiso 1 1 calc R U . . .
H29B H 0.745091 0.338128 0.269821 0.072 Uiso 1 1 calc R U . . .
H29C H 0.760475 0.384223 0.348622 0.072 Uiso 1 1 calc R U . . .
C30 C 0.7009(2) 0.5399(3) 0.20747(15) 0.0500(7) Uani 1 1 d . . . . .
H30A H 0.657329 0.596772 0.196154 0.075 Uiso 1 1 calc R U . . .
H30B H 0.693446 0.474777 0.175441 0.075 Uiso 1 1 calc R U . . .
H30C H 0.755881 0.574292 0.202243 0.075 Uiso 1 1 calc R U . . .
C31 C 0.58817(17) 0.3074(2) 0.42294(13) 0.0374(5) Uani 1 1 d . . . . .
H31A H 0.535840 0.262453 0.419147 0.045 Uiso 1 1 calc R U . A 1
H31B H 0.610596 0.307967 0.375661 0.045 Uiso 1 1 calc R U . A 1
C32 C 0.64913(16) 0.2432(2) 0.47081(13) 0.0351(5) Uani 1 1 d . . . . .
C33 C 0.63974(16) 0.2327(2) 0.54266(13) 0.0349(5) Uani 1 1 d . . . . .
H33 H 0.595021 0.271547 0.562814 0.042 Uiso 1 1 calc R U . . .
C34 C 0.69440(16) 0.1663(2) 0.58638(13) 0.0361(5) Uani 1 1 d . . . . .
C35 C 0.75986(17) 0.1115(2) 0.55664(15) 0.0414(6) Uani 1 1 d . . . . .
H35 H 0.797621 0.066614 0.585328 0.050 Uiso 1 1 calc R U . . .
C36 C 0.77100(18) 0.1215(2) 0.48502(15) 0.0439(6) Uani 1 1 d . . . . .
H36 H 0.816127 0.083474 0.464967 0.053 Uiso 1 1 calc R U . . .
C37 C 0.71680(18) 0.1863(2) 0.44354(14) 0.0396(5) Uani 1 1 d . . . . .
H37 H 0.725339 0.192873 0.394787 0.047 Uiso 1 1 calc R U . . .
C38 C 0.6820(2) 0.1581(3) 0.66409(14) 0.0459(6) Uani 1 1 d . . . . .
H38A H 0.650914 0.088270 0.673579 0.069 Uiso 1 1 calc R U . . .
H38B H 0.650428 0.224617 0.678923 0.069 Uiso 1 1 calc R U . . .
H38C H 0.736446 0.156015 0.690238 0.069 Uiso 1 1 calc R U . . .

loop_
_atom_site_aniso_label
_atom_site_aniso_U_11
_atom_site_aniso_U_22
_atom_site_aniso_U_33
_atom_site_aniso_U_23
_atom_site_aniso_U_13
_atom_site_aniso_U_12
Sn1 0.02517(9) 0.02120(14) 0.01856(9) 0.00213(9) 0.00174(6) 0.00188(9)
Sn1B 0.0586(8) 0.0271(7) 0.0341(6) 0.0126(6) -0.0095(5) 0.0047(6)
C1 0.0256(9) 0.0209(8) 0.0194(8) -0.0005(6) 0.0024(7) 0.0041(7)
C2 0.0254(9) 0.0229(9) 0.0213(8) 0.0014(7) 0.0027(7) 0.0025(7)
C3 0.0313(10) 0.0288(10) 0.0262(10) 0.0026(8) -0.0021(8) 0.0010(8)
C4 0.0377(11) 0.0277(10) 0.0265(10) 0.0070(8) -0.0031(8) 0.0029(9)
C5 0.0360(11) 0.0231(9) 0.0284(10) 0.0046(8) 0.0020(8) 0.0001(8)
C6 0.0273(9) 0.0197(8) 0.0247(9) -0.0008(7) 0.0025(7) 0.0021(7)
C7 0.0253(9) 0.0249(9) 0.0209(8) 0.0016(7) -0.0010(7) -0.0012(7)
C8 0.0324(10) 0.0253(9) 0.0247(9) -0.0001(7) -0.0001(8) -0.0023(8)
C9 0.0417(12) 0.0253(10) 0.0300(10) -0.0012(8) -0.0028(9) -0.0067(9)
C10 0.0419(12) 0.0330(11) 0.0325(11) 0.0039(9) -0.0035(9) -0.0160(10)
C11 0.0295(10) 0.0407(12) 0.0295(11) 0.0055(9) 0.0025(8) -0.0080(9)
C12 0.0254(9) 0.0317(10) 0.0239(9) 0.0038(8) -0.0007(7) -0.0010(8)
C13 0.0368(11) 0.0243(9) 0.0327(11) -0.0035(8) 0.0060(9) -0.0020(8)
C14 0.0615(18) 0.0350(13) 0.0574(17) -0.0016(12) 0.0176(14) 0.0109(12)
C15 0.0555(16) 0.0563(17) 0.0285(12) -0.0034(11) 0.0076(11) -0.0116(13)
C16 0.0290(10) 0.0382(12) 0.0322(11) 0.0030(9) 0.0057(8) 0.0033(9)
C17 0.0314(11) 0.0511(15) 0.0368(12) -0.0016(11) 0.0112(9) -0.0030(10)
C18 0.0433(14) 0.0612(18) 0.0491(16) 0.0101(14) 0.0037(12) 0.0227(13)
C19 0.0290(10) 0.0226(9) 0.0275(9) 0.0067(7) 0.0009(8) -0.0019(7)
C20 0.0376(11) 0.0250(10) 0.0327(11) 0.0043(8) -0.0030(9) -0.0034(8)
C21 0.0451(14) 0.0332(12) 0.0412(13) 0.0048(10) -0.0077(11) -0.0122(10)
C22 0.0333(12) 0.0486(15) 0.0485(15) 0.0159(12) -0.0063(10) -0.0135(11)
C23 0.0293(11) 0.0427(13) 0.0436(13) 0.0158(11) 0.0039(9) -0.0027(10)
C24 0.0297(10) 0.0285(10) 0.0315(10) 0.0109(8) 0.0066(8) -0.0017(8)
C25 0.0444(13) 0.0235(10) 0.0355(12) -0.0034(9) -0.0041(10) -0.0001(9)
C26 0.0586(16) 0.0352(13) 0.0370(13) -0.0044(10) -0.0021(11) -0.0018(12)
C27 0.0623(17) 0.0304(12) 0.0431(14) 0.0029(11) -0.0039(12) 0.0078(12)
C28 0.0339(11) 0.0309(11) 0.0400(12) 0.0062(9) 0.0117(9) 0.0068(9)
C29 0.0447(14) 0.0383(13) 0.0627(18) 0.0126(13) 0.0184(13) 0.0126(11)
C30 0.0654(19) 0.0472(16) 0.0389(14) 0.0046(12) 0.0164(13) 0.0158(14)
C31 0.0472(14) 0.0321(11) 0.0330(12) -0.0001(9) 0.0040(10) 0.0033(10)
C32 0.0447(13) 0.0272(10) 0.0336(11) 0.0007(9) 0.0040(10) 0.0011(9)
C33 0.0400(12) 0.0296(11) 0.0353(12) 0.0001(9) 0.0053(9) 0.0021(9)
C34 0.0430(13) 0.0297(11) 0.0354(12) 0.0024(9) 0.0013(10) -0.0027(9)
C35 0.0451(14) 0.0310(12) 0.0474(14) 0.0029(10) -0.0017(11) 0.0034(10)
C36 0.0481(15) 0.0344(12) 0.0498(15) -0.0023(11) 0.0085(12) 0.0094(11)
C37 0.0513(15) 0.0294(11) 0.0389(13) -0.0038(10) 0.0099(11) 0.0044(10)
C38 0.0580(17) 0.0470(15) 0.0326(12) 0.0065(11) 0.0027(11) 0.0074(13)

loop_
_atom_type_symbol
_atom_type_description
_atom_type_scat_dispersion_real
_atom_type_scat_dispersion_imag
_atom_type_scat_source
C C 0.0033 0.0016 'International Tables Vol C Tables 4.2.6.8 and 6.1.1.4'
H H 0.0000 0.0000 'International Tables Vol C Tables 4.2.6.8 and 6.1.1.4'
Sn Sn -0.6537 1.4246 'International Tables Vol C Tables 4.2.6.8 and 6.1.1.4'

loop_
_geom_angle_atom_site_label_1
_geom_angle_atom_site_label_2
_geom_angle_atom_site_label_3
_geom_angle
_geom_angle_site_symmetry_3
C1 Sn1 C31 101.37(8) .
C1 Sn1 Sn1 111.94(5) 3_666
C31 Sn1 Sn1 117.24(7) 3_666
C31 Sn1B C1 114.07(12) .
C31 Sn1B Sn1B 138.42(12) 3_666
C1 Sn1B Sn1B 103.92(9) 3_666
C6 C1 C2 118.77(18) .
C6 C1 Sn1 113.26(14) .
C2 C1 Sn1 127.93(14) .
C6 C1 Sn1B 124.30(15) .
C2 C1 Sn1B 116.66(14) .
C3 C2 C1 119.38(19) .
C3 C2 C7 117.94(18) .
C1 C2 C7 122.33(17) .
C4 C3 C2 121.2(2) .
C4 C3 H3 119.4 .
C2 C3 H3 119.4 .
C3 C4 C5 119.4(2) .
C3 C4 H4 120.3 .
C5 C4 H4 120.3 .
C4 C5 C6 120.5(2) .
C4 C5 H5 119.7 .
C6 C5 H5 119.7 .
C5 C6 C1 120.32(19) .
C5 C6 C19 118.62(18) .
C1 C6 C19 120.94(18) .
C12 C7 C8 120.20(19) .
C12 C7 C2 121.96(18) .
C8 C7 C2 117.74(18) .
C9 C8 C7 118.8(2) .
C9 C8 C13 119.9(2) .
C7 C8 C13 121.26(19) .
C10 C9 C8 121.0(2) .
C10 C9 H9 119.5 .
C8 C9 H9 119.5 .
C11 C10 C9 120.0(2) .
C11 C10 H10 120.0 .
C9 C10 H10 120.0 .
C10 C11 C12 121.0(2) .
C10 C11 H11 119.5 .
C12 C11 H11 119.5 .
C11 C12 C7 118.9(2) .
C11 C12 C16 119.8(2) .
C7 C12 C16 121.20(19) .
C8 C13 C14 113.7(2) .
C8 C13 C15 111.1(2) .
C14 C13 C15 108.4(2) .
C8 C13 H13 107.8 .
C14 C13 H13 107.8 .
C15 C13 H13 107.8 .
C13 C14 H14A 109.5 .
C13 C14 H14B 109.5 .
H14A C14 H14B 109.5 .
C13 C14 H14C 109.5 .
H14A C14 H14C 109.5 .
H14B C14 H14C 109.5 .
C13 C15 H15A 109.5 .
C13 C15 H15B 109.5 .
H15A C15 H15B 109.5 .
C13 C15 H15C 109.5 .
H15A C15 H15C 109.5 .
H15B C15 H15C 109.5 .
C12 C16 C18 110.7(2) .
C12 C16 C17 113.9(2) .
C18 C16 C17 109.1(2) .
C12 C16 H16 107.6 .
C18 C16 H16 107.6 .
C17 C16 H16 107.6 .
C16 C17 H17A 109.5 .
C16 C17 H17B 109.5 .
H17A C17 H17B 109.5 .
C16 C17 H17C 109.5 .
H17A C17 H17C 109.5 .
H17B C17 H17C 109.5 .
C16 C18 H18A 109.5 .
C16 C18 H18B 109.5 .
H18A C18 H18B 109.5 .
C16 C18 H18C 109.5 .
H18A C18 H18C 109.5 .
H18B C18 H18C 109.5 .
C20 C19 C24 120.0(2) .
C20 C19 C6 120.66(19) .
C24 C19 C6 119.25(19) .
C21 C20 C19 119.1(2) .
C21 C20 C25 119.9(2) .
C19 C20 C25 121.1(2) .
C22 C21 C20 120.8(2) .
C22 C21 H21 119.6 .
C20 C21 H21 119.6 .
C23 C22 C21 120.2(2) .
C23 C22 H22 119.9 .
C21 C22 H22 119.9 .
C22 C23 C24 121.4(2) .
C22 C23 H23 119.3 .
C24 C23 H23 119.3 .
C23 C24 C19 118.5(2) .
C23 C24 C28 119.8(2) .
C19 C24 C28 121.6(2) .
C20 C25 C27 111.7(2) .
C20 C25 C26 112.2(2) .
C27 C25 C26 110.1(2) .
C20 C25 H25 107.5 .
C27 C25 H25 107.5 .
C26 C25 H25 107.5 .
C25 C26 H26A 109.5 .
C25 C26 H26B 109.5 .
H26A C26 H26B 109.5 .
C25 C26 H26C 109.5 .
H26A C26 H26C 109.5 .
H26B C26 H26C 109.5 .
C25 C27 H27A 109.5 .
C25 C27 H27B 109.5 .
H27A C27 H27B 109.5 .
C25 C27 H27C 109.5 .
H27A C27 H27C 109.5 .
H27B C27 H27C 109.5 .
C24 C28 C29 114.4(2) .
C24 C28 C30 109.7(2) .
C29 C28 C30 108.7(2) .
C24 C28 H28 107.9 .
C29 C28 H28 107.9 .
C30 C28 H28 107.9 .
C28 C29 H29A 109.5 .
C28 C29 H29B 109.5 .
H29A C29 H29B 109.5 .
C28 C29 H29C 109.5 .
H29A C29 H29C 109.5 .
H29B C29 H29C 109.5 .
C28 C30 H30A 109.5 .
C28 C30 H30B 109.5 .
H30A C30 H30B 109.5 .
C28 C30 H30C 109.5 .
H30A C30 H30C 109.5 .
H30B C30 H30C 109.5 .
C32 C31 Sn1B 125.30(19) .
C32 C31 Sn1 120.13(17) .
C32 C31 H31A 107.3 .
Sn1 C31 H31A 107.3 .
C32 C31 H31B 107.3 .
Sn1 C31 H31B 107.3 .
H31A C31 H31B 106.9 .
C33 C32 C37 117.1(2) .
C33 C32 C31 122.5(2) .
C37 C32 C31 120.3(2) .
C32 C33 C34 122.0(2) .
C32 C33 H33 119.0 .
C34 C33 H33 119.0 .
C35 C34 C33 118.4(2) .
C35 C34 C38 121.5(2) .
C33 C34 C38 120.1(2) .
C34 C35 C36 120.6(2) .
C34 C35 H35 119.7 .
C36 C35 H35 119.7 .
C37 C36 C35 119.9(3) .
C37 C36 H36 120.1 .
C35 C36 H36 120.1 .
C36 C37 C32 122.0(3) .
C36 C37 H37 119.0 .
C32 C37 H37 119.0 .
C34 C38 H38A 109.5 .
C34 C38 H38B 109.5 .
H38A C38 H38B 109.5 .
C34 C38 H38C 109.5 .
H38A C38 H38C 109.5 .
H38B C38 H38C 109.5 .

loop_
_geom_bond_atom_site_label_1
_geom_bond_atom_site_label_2
_geom_bond_distance
_geom_bond_site_symmetry_2
Sn1 C1 2.1844(19) .
Sn1 C31 2.199(2) .
Sn1 Sn1 2.7499(5) 3_666
Sn1B C31 1.791(3) .
Sn1B C1 2.241(2) .
Sn1B Sn1B 3.008(3) 3_666
C1 C6 1.409(3) .
C1 C2 1.414(3) .
C2 C3 1.397(3) .
C2 C7 1.505(3) .
C3 C4 1.387(3) .
C3 H3 0.9500 .
C4 C5 1.390(3) .
C4 H4 0.9500 .
C5 C6 1.394(3) .
C5 H5 0.9500 .
C6 C19 1.507(3) .
C7 C12 1.407(3) .
C7 C8 1.416(3) .
C8 C9 1.392(3) .
C8 C13 1.526(3) .
C9 C10 1.385(4) .
C9 H9 0.9500 .
C10 C11 1.385(4) .
C10 H10 0.9500 .
C11 C12 1.394(3) .
C11 H11 0.9500 .
C12 C16 1.517(3) .
C13 C14 1.527(3) .
C13 C15 1.541(3) .
C13 H13 1.0000 .
C14 H14A 0.9800 .
C14 H14B 0.9800 .
C14 H14C 0.9800 .
C15 H15A 0.9800 .
C15 H15B 0.9800 .
C15 H15C 0.9800 .
C16 C18 1.533(4) .
C16 C17 1.534(3) .
C16 H16 1.0000 .
C17 H17A 0.9800 .
C17 H17B 0.9800 .
C17 H17C 0.9800 .
C18 H18A 0.9800 .
C18 H18B 0.9800 .
C18 H18C 0.9800 .
C19 C20 1.405(3) .
C19 C24 1.411(3) .
C20 C21 1.400(3) .
C20 C25 1.504(3) .
C21 C22 1.374(4) .
C21 H21 0.9500 .
C22 C23 1.372(4) .
C22 H22 0.9500 .
C23 C24 1.399(3) .
C23 H23 0.9500 .
C24 C28 1.519(3) .
C25 C27 1.537(3) .
C25 C26 1.540(4) .
C25 H25 1.0000 .
C26 H26A 0.9800 .
C26 H26B 0.9800 .
C26 H26C 0.9800 .
C27 H27A 0.9800 .
C27 H27B 0.9800 .
C27 H27C 0.9800 .
C28 C29 1.531(3) .
C28 C30 1.534(4) .
C28 H28 1.0000 .
C29 H29A 0.9800 .
C29 H29B 0.9800 .
C29 H29C 0.9800 .
C30 H30A 0.9800 .
C30 H30B 0.9800 .
C30 H30C 0.9800 .
C31 C32 1.498(3) .
C31 H31A 0.9900 .
C31 H31B 0.9900 .
C32 C33 1.392(3) .
C32 C37 1.401(4) .
C33 C34 1.407(3) .
C33 H33 0.9500 .
C34 C35 1.381(4) .
C34 C38 1.509(4) .
C35 C36 1.392(4) .
C35 H35 0.9500 .
C36 C37 1.369(4) .
C36 H36 0.9500 .
C37 H37 0.9500 .
C38 H38A 0.9800 .
C38 H38B 0.9800 .
C38 H38C 0.9800 .

loop_
_geom_torsion_atom_site_label_1
_geom_torsion_atom_site_label_2
_geom_torsion_atom_site_label_3
_geom_torsion_atom_site_label_4
_geom_torsion
_geom_torsion_site_symmetry_1
C6 C1 C2 C3 -5.9(3) .
Sn1 C1 C2 C3 171.54(15) .
Sn1B C1 C2 C3 179.93(16) .
C6 C1 C2 C7 167.18(18) .
Sn1 C1 C2 C7 -15.4(3) .
Sn1B C1 C2 C7 -7.0(3) .
C1 C2 C3 C4 1.9(3) .
C7 C2 C3 C4 -171.4(2) .
C2 C3 C4 C5 2.8(3) .
C3 C4 C5 C6 -3.5(3) .
C4 C5 C6 C1 -0.5(3) .
C4 C5 C6 C19 175.6(2) .
C2 C1 C6 C5 5.2(3) .
Sn1 C1 C6 C5 -172.58(16) .
Sn1B C1 C6 C5 178.91(16) .
C2 C1 C6 C19 -170.85(18) .
Sn1 C1 C6 C19 11.4(2) .
Sn1B C1 C6 C19 2.9(3) .
C3 C2 C7 C12 -87.1(3) .
C1 C2 C7 C12 99.7(2) .
C3 C2 C7 C8 89.2(2) .
C1 C2 C7 C8 -84.0(2) .
C12 C7 C8 C9 -2.1(3) .
C2 C7 C8 C9 -178.50(19) .
C12 C7 C8 C13 176.25(19) .
C2 C7 C8 C13 -0.1(3) .
C7 C8 C9 C10 1.3(3) .
C13 C8 C9 C10 -177.1(2) .
C8 C9 C10 C11 -0.1(4) .
C9 C10 C11 C12 -0.4(4) .
C10 C11 C12 C7 -0.4(3) .
C10 C11 C12 C16 177.4(2) .
C8 C7 C12 C11 1.7(3) .
C2 C7 C12 C11 177.92(19) .
C8 C7 C12 C16 -176.13(19) .
C2 C7 C12 C16 0.1(3) .
C9 C8 C13 C14 -31.7(3) .
C7 C8 C13 C14 150.0(2) .
C9 C8 C13 C15 91.0(3) .
C7 C8 C13 C15 -87.4(3) .
C11 C12 C16 C18 -88.9(3) .
C7 C12 C16 C18 89.0(3) .
C11 C12 C16 C17 34.6(3) .
C7 C12 C16 C17 -147.6(2) .
C5 C6 C19 C20 80.4(3) .
C1 C6 C19 C20 -103.5(2) .
C5 C6 C19 C24 -96.3(2) .
C1 C6 C19 C24 79.9(3) .
C24 C19 C20 C21 0.1(3) .
C6 C19 C20 C21 -176.5(2) .
C24 C19 C20 C25 179.9(2) .
C6 C19 C20 C25 3.3(3) .
C19 C20 C21 C22 -0.5(4) .
C25 C20 C21 C22 179.6(2) .
C20 C21 C22 C23 -0.1(4) .
C21 C22 C23 C24 1.1(4) .
C22 C23 C24 C19 -1.5(3) .
C22 C23 C24 C28 175.5(2) .
C20 C19 C24 C23 0.8(3) .
C6 C19 C24 C23 177.52(19) .
C20 C19 C24 C28 -176.0(2) .
C6 C19 C24 C28 0.7(3) .
C21 C20 C25 C27 76.2(3) .
C19 C20 C25 C27 -103.7(3) .
C21 C20 C25 C26 -48.1(3) .
C19 C20 C25 C26 132.1(2) .
C23 C24 C28 C29 32.9(3) .
C19 C24 C28 C29 -150.3(2) .
C23 C24 C28 C30 -89.6(3) .
C19 C24 C28 C30 87.2(3) .
C1 Sn1B C31 C32 155.2(2) .
Sn1B Sn1B C31 C32 -50.6(3) 3_666
Sn1B C31 C32 C33 43.9(4) .
Sn1 C31 C32 C33 52.8(3) .
Sn1B C31 C32 C37 -139.1(2) .
Sn1 C31 C32 C37 -130.1(2) .
C37 C32 C33 C34 -1.2(4) .
C31 C32 C33 C34 175.9(2) .
C32 C33 C34 C35 0.9(4) .
C32 C33 C34 C38 179.6(2) .
C33 C34 C35 C36 -0.3(4) .
C38 C34 C35 C36 -179.1(3) .
C34 C35 C36 C37 0.1(4) .
C35 C36 C37 C32 -0.4(4) .
C33 C32 C37 C36 1.0(4) .
C31 C32 C37 C36 -176.2(3) .
